data_4081324
loop_
_publ_author_name
'Huynh, Han Vinh'
'Guo, Shuai'
'Wu, Wenqin'

_publ_section_title
;
 Detailed Structural, Spectroscopic, and Electrochemical Trends of Halido
 Mono- and Bis(NHC) Complexes of Au(I) and Au(III)
;
_journal_issue 16
_journal_name_full Organometallics
_journal_page_first 4591
_journal_paper_doi 10.1021/om400563e
_journal_volume 32
_journal_year 2013
_chemical_formula_sum 'C26.67 H37.33 Au B Br2 Cl1.33 F4 N4'
_chemical_formula_weight 904.80
_chemical_name_systematic
; 
 ? 
;
_space_group_IT_number 15
_symmetry_cell_setting monoclinic
_symmetry_space_group_name_Hall '-C 2yc'
_symmetry_space_group_name_H-M 'C 1 2/c 1'
_atom_sites_solution_hydrogens geom
_atom_sites_solution_primary direct
_atom_sites_solution_secondary difmap
_audit_creation_method SHELXL-97
_cell_angle_alpha 90.00
_cell_angle_beta 116.24(3)
_cell_angle_gamma 90.00
_cell_formula_units_Z 12
_cell_length_a 40.65(3)
_cell_length_b 10.902(8)
_cell_length_c 25.010(18)
_cell_measurement_reflns_used 693
_cell_measurement_temperature 223(2)
_cell_measurement_theta_max 24.60
_cell_measurement_theta_min 6.06
_cell_volume 9941(13)
_computing_cell_refinement 'Bruker SMART'
_computing_data_collection 'Bruker SMART'
_computing_data_reduction 'Bruker SAINT'
_computing_molecular_graphics 'Bruker SHELXTL'
_computing_publication_material 'Bruker SHELXTL'
_computing_structure_refinement 'SHELXL-97 (Sheldrick, 1997)'
_computing_structure_solution 'SHELXS-97 (Sheldrick, 1990)'
_diffrn_ambient_temperature 223(2)
_diffrn_measured_fraction_theta_full 0.999
_diffrn_measured_fraction_theta_max 0.999
_diffrn_measurement_device_type 'CCD area detector'
_diffrn_measurement_method 'phi and omega scans'
_diffrn_radiation_monochromator graphite
_diffrn_radiation_source 'fine-focus sealed tube'
_diffrn_radiation_type MoK\a
_diffrn_radiation_wavelength 0.71073
_diffrn_reflns_av_R_equivalents 0.0630
_diffrn_reflns_av_sigmaI/netI 0.0732
_diffrn_reflns_limit_h_max 49
_diffrn_reflns_limit_h_min -52
_diffrn_reflns_limit_k_max 14
_diffrn_reflns_limit_k_min -14
_diffrn_reflns_limit_l_max 32
_diffrn_reflns_limit_l_min -18
_diffrn_reflns_number 34744
_diffrn_reflns_theta_full 27.50
_diffrn_reflns_theta_max 27.50
_diffrn_reflns_theta_min 1.66
_exptl_absorpt_coefficient_mu 7.004
_exptl_absorpt_correction_T_max 0.5410
_exptl_absorpt_correction_T_min 0.1660
_exptl_absorpt_correction_type multi-scan
_exptl_absorpt_process_details 'Sadabs, (Sheldrick 2001)'
_exptl_crystal_colour Yellow
_exptl_crystal_density_diffrn 1.814
_exptl_crystal_density_meas ?
_exptl_crystal_density_method 'not measured'
_exptl_crystal_description Thin_Plate
_exptl_crystal_F_000 5256
_exptl_crystal_size_max 0.40
_exptl_crystal_size_mid 0.30
_exptl_crystal_size_min 0.10
_refine_diff_density_max 1.713
_refine_diff_density_min -1.436
_refine_diff_density_rms 0.160
_refine_ls_extinction_method none
_refine_ls_goodness_of_fit_ref 0.993
_refine_ls_hydrogen_treatment constr
_refine_ls_matrix_type full
_refine_ls_number_parameters 596
_refine_ls_number_reflns 11411
_refine_ls_number_restraints 66
_refine_ls_restrained_S_all 0.995
_refine_ls_R_factor_all 0.0693
_refine_ls_R_factor_gt 0.0471
_refine_ls_shift/su_max 0.001
_refine_ls_shift/su_mean 0.000
_refine_ls_structure_factor_coef Fsqd
_refine_ls_weighting_details 'calc w=1/[\s^2^(Fo^2^)+(0.0531P)^2^+0.0000P] where P=(Fo^2^+2Fc^2^)/3'
_refine_ls_weighting_scheme calc
_refine_ls_wR_factor_gt 0.1039
_refine_ls_wR_factor_ref 0.1123
_reflns_number_gt 8527
_reflns_number_total 11411
_reflns_threshold_expression >2sigma(I)
_cod_data_source_file om400563e_si_001.cif
_cod_data_source_block a782
_cod_depositor_comments
;
The following automatic conversions were performed:

'_symmetry_cell_setting' value 'Monoclinic' changed to 'monoclinic'
according to /home/saulius/struct/CIF-dictionaries/cif_core.dic
dictionary named 'cif_core.dic' version 2.4.2 from
2011-04-26.

'_exptl_absorpt_correction_type' value 'Multi-scan'
changed to 'multi-scan' according to
/home/saulius/struct/CIF-dictionaries/cif_core.dic dictionary named
'cif_core.dic' version 2.4.2 from 2011-04-26.

Automatic conversion script
Id: cif_fix_values 1891 2012-01-12 08:04:46Z andrius 

The following automatic conversions were performed:

'_exptl_crystal_density_meas' value 'Not Measured' was changed to '?'
- the value is perceived as not measured.

Automatic conversion script
Id: cif_fix_values 3008 2015-01-20 13:52:24Z robertas 
;
_cod_original_sg_symbol_H-M C2/c
_cod_database_code 4081324

loop_
_symmetry_equiv_pos_as_xyz
'x, y, z'
'-x, y, -z+1/2'
'x+1/2, y+1/2, z'
'-x+1/2, y+1/2, -z+1/2'
'-x, -y, -z'
'x, -y, z-1/2'
'-x+1/2, -y+1/2, -z'
'x+1/2, -y+1/2, z-1/2'

loop_
_atom_site_label
_atom_site_type_symbol
_atom_site_fract_x
_atom_site_fract_y
_atom_site_fract_z
_atom_site_U_iso_or_equiv
_atom_site_adp_type
_atom_site_occupancy
_atom_site_symmetry_multiplicity
_atom_site_calc_flag
_atom_site_refinement_flags
_atom_site_disorder_assembly
_atom_site_disorder_group
Au1 Au 0.161872(6) 0.963346(19) 0.353734(11) 0.03071(8) Uani 1 1 d . . .
Au2 Au 0.0000 1.0000 0.5000 0.02857(9) Uani 1 2 d S . .
Br1 Br 0.12879(2) 0.88952(6) 0.25354(3) 0.0605(2) Uani 1 1 d . . .
Br2 Br 0.19394(3) 1.03946(7) 0.45292(4) 0.0763(3) Uani 1 1 d . . .
Br3 Br 0.03303(2) 1.08415(7) 0.44961(4) 0.0625(2) Uani 1 1 d . . .
N1 N 0.19935(12) 0.7177(4) 0.3887(2) 0.0319(11) Uani 1 1 d . . .
N2 N 0.15123(13) 0.7260(4) 0.4046(2) 0.0380(12) Uani 1 1 d . . .
N3 N 0.17102(12) 1.2057(4) 0.3041(2) 0.0310(11) Uani 1 1 d . . .
N4 N 0.12226(12) 1.2036(4) 0.3193(2) 0.0311(11) Uani 1 1 d . . .
N5 N 0.00339(13) 0.7579(4) 0.4443(2) 0.0319(11) Uani 1 1 d . . .
N6 N 0.04708(14) 0.7720(4) 0.5344(2) 0.0366(12) Uani 1 1 d . . .
C1 C 0.17162(15) 0.7882(5) 0.3847(3) 0.0336(13) Uani 1 1 d . . .
C2 C 0.19671(16) 0.6043(5) 0.4117(3) 0.0336(13) Uani 1 1 d . . .
C3 C 0.21814(19) 0.4989(6) 0.4245(3) 0.0485(17) Uani 1 1 d . . .
H3 H 0.2384 0.4937 0.4160 0.058 Uiso 1 1 calc R . .
C4 C 0.2084(2) 0.4032(6) 0.4500(3) 0.061(2) Uani 1 1 d . . .
H4 H 0.2224 0.3307 0.4596 0.073 Uiso 1 1 calc R . .
C5 C 0.1782(2) 0.4117(6) 0.4619(3) 0.058(2) Uani 1 1 d . . .
H5 H 0.1723 0.3442 0.4794 0.069 Uiso 1 1 calc R . .
C6 C 0.1569(2) 0.5127(6) 0.4492(3) 0.0522(19) Uani 1 1 d . . .
H6 H 0.1366 0.5169 0.4577 0.063 Uiso 1 1 calc R . .
C7 C 0.16641(17) 0.6099(5) 0.4232(3) 0.0374(14) Uani 1 1 d . . .
C8 C 0.22982(16) 0.7604(6) 0.3760(3) 0.0392(15) Uani 1 1 d . . .
H8 H 0.2243 0.8468 0.3629 0.047 Uiso 1 1 calc R . .
C9 C 0.2309(2) 0.6917(7) 0.3247(3) 0.061(2) Uani 1 1 d . . .
H9A H 0.2364 0.6061 0.3355 0.092 Uiso 1 1 calc R . .
H9B H 0.2496 0.7267 0.3153 0.092 Uiso 1 1 calc R . .
H9C H 0.2072 0.6980 0.2902 0.092 Uiso 1 1 calc R . .
C10 C 0.26553(18) 0.7621(7) 0.4320(3) 0.061(2) Uani 1 1 d . . .
H10A H 0.2641 0.8224 0.4595 0.091 Uiso 1 1 calc R . .
H10B H 0.2854 0.7834 0.4221 0.091 Uiso 1 1 calc R . .
H10C H 0.2701 0.6817 0.4505 0.091 Uiso 1 1 calc R . .
C11 C 0.11824(19) 0.7758(6) 0.4072(3) 0.0520(19) Uani 1 1 d . . .
H11 H 0.1147 0.8598 0.3905 0.062 Uiso 1 1 calc R . .
C12 C 0.08484(19) 0.7051(8) 0.3691(4) 0.074(3) Uani 1 1 d . . .
H12A H 0.0810 0.7085 0.3280 0.110 Uiso 1 1 calc R . .
H12B H 0.0638 0.7402 0.3721 0.110 Uiso 1 1 calc R . .
H12C H 0.0879 0.6204 0.3823 0.110 Uiso 1 1 calc R . .
C13 C 0.1242(2) 0.7881(8) 0.4716(4) 0.071(2) Uani 1 1 d . . .
H13A H 0.1261 0.7071 0.4889 0.107 Uiso 1 1 calc R . .
H13B H 0.1036 0.8314 0.4726 0.107 Uiso 1 1 calc R . .
H13C H 0.1466 0.8335 0.4944 0.107 Uiso 1 1 calc R . .
C14 C 0.15106(15) 1.1381(5) 0.3237(3) 0.0299(12) Uani 1 1 d . . .
C15 C 0.15418(15) 1.3205(5) 0.2858(3) 0.0294(12) Uani 1 1 d . . .
C16 C 0.16258(17) 1.4194(6) 0.2602(3) 0.0420(15) Uani 1 1 d . . .
H16 H 0.1829 1.4195 0.2516 0.050 Uiso 1 1 calc R . .
C17 C 0.13912(18) 1.5191(6) 0.2477(3) 0.0441(16) Uani 1 1 d . . .
H17 H 0.1439 1.5895 0.2307 0.053 Uiso 1 1 calc R . .
C18 C 0.10913(18) 1.5186(6) 0.2595(3) 0.0444(16) Uani 1 1 d . . .
H18 H 0.0944 1.5892 0.2509 0.053 Uiso 1 1 calc R . .
C19 C 0.10004(16) 1.4192(5) 0.2833(3) 0.0360(14) Uani 1 1 d . . .
H19 H 0.0793 1.4187 0.2907 0.043 Uiso 1 1 calc R . .
C20 C 0.12334(15) 1.3189(5) 0.2960(3) 0.0299(12) Uani 1 1 d . . .
C21 C 0.20535(15) 1.1624(5) 0.3039(3) 0.0383(15) Uani 1 1 d . . .
H21 H 0.2113 1.0825 0.3249 0.046 Uiso 1 1 calc R . .
C22 C 0.2007(2) 1.1392(8) 0.2420(4) 0.066(2) Uani 1 1 d . . .
H22A H 0.1791 1.0892 0.2206 0.099 Uiso 1 1 calc R . .
H22B H 0.2221 1.0966 0.2437 0.099 Uiso 1 1 calc R . .
H22C H 0.1979 1.2168 0.2214 0.099 Uiso 1 1 calc R . .
C23 C 0.23684(18) 1.2463(7) 0.3379(5) 0.080(3) Uani 1 1 d . . .
H23A H 0.2334 1.3227 0.3162 0.120 Uiso 1 1 calc R . .
H23B H 0.2595 1.2078 0.3427 0.120 Uiso 1 1 calc R . .
H23C H 0.2380 1.2627 0.3768 0.120 Uiso 1 1 calc R . .
C24 C 0.09379(17) 1.1565(5) 0.3351(3) 0.0420(16) Uani 1 1 d . . .
H24 H 0.1014 1.0727 0.3511 0.050 Uiso 1 1 calc R . .
C25 C 0.05729(19) 1.1445(7) 0.2812(4) 0.068(2) Uani 1 1 d . . .
H25A H 0.0484 1.2253 0.2649 0.102 Uiso 1 1 calc R . .
H25B H 0.0399 1.1058 0.2926 0.102 Uiso 1 1 calc R . .
H25C H 0.0601 1.0947 0.2513 0.102 Uiso 1 1 calc R . .
C26 C 0.0919(2) 1.2318(7) 0.3842(4) 0.063(2) Uani 1 1 d . . .
H26A H 0.1162 1.2386 0.4172 0.095 Uiso 1 1 calc R . .
H26B H 0.0756 1.1922 0.3979 0.095 Uiso 1 1 calc R . .
H26C H 0.0826 1.3130 0.3693 0.095 Uiso 1 1 calc R . .
C27 C 0.01822(16) 0.8288(5) 0.4929(3) 0.0324(13) Uani 1 1 d . . .
C28 C 0.02376(17) 0.6509(5) 0.4545(3) 0.0371(14) Uani 1 1 d . . .
C29 C 0.0206(2) 0.5505(6) 0.4193(3) 0.0505(18) Uani 1 1 d . . .
H29 H 0.0018 0.5445 0.3803 0.061 Uiso 1 1 calc R . .
C30 C 0.0465(2) 0.4589(6) 0.4439(4) 0.061(2) Uani 1 1 d . . .
H30 H 0.0451 0.3881 0.4215 0.073 Uiso 1 1 calc R . .
C31 C 0.0743(2) 0.4695(6) 0.5004(4) 0.063(2) Uani 1 1 d . . .
H31 H 0.0915 0.4056 0.5152 0.076 Uiso 1 1 calc R . .
C32 C 0.0782(2) 0.5679(6) 0.5360(3) 0.0527(18) Uani 1 1 d . . .
H32 H 0.0975 0.5738 0.5746 0.063 Uiso 1 1 calc R . .
C33 C 0.05178(18) 0.6597(5) 0.5119(3) 0.0396(15) Uani 1 1 d . . .
C34 C -0.02952(16) 0.7905(5) 0.3904(3) 0.0394(15) Uani 1 1 d . . .
H34 H -0.0383 0.8699 0.3984 0.047 Uiso 1 1 calc R . .
C35 C -0.0596(2) 0.6978(7) 0.3789(4) 0.063(2) Uani 1 1 d . . .
H35A H -0.0517 0.6176 0.3725 0.095 Uiso 1 1 calc R . .
H35B H -0.0815 0.7218 0.3438 0.095 Uiso 1 1 calc R . .
H35C H -0.0650 0.6947 0.4130 0.095 Uiso 1 1 calc R . .
C36 C -0.0212(2) 0.8103(7) 0.3387(3) 0.0576(19) Uani 1 1 d . . .
H36A H -0.0123 0.7344 0.3295 0.086 Uiso 1 1 calc R . .
H36B H -0.0025 0.8731 0.3487 0.086 Uiso 1 1 calc R . .
H36C H -0.0433 0.8363 0.3044 0.086 Uiso 1 1 calc R . .
C37 C 0.06849(19) 0.8193(7) 0.5948(3) 0.0524(18) Uani 1 1 d . . .
H37 H 0.0576 0.8991 0.5971 0.063 Uiso 1 1 calc R . .
C38 C 0.0646(3) 0.7349(8) 0.6399(4) 0.092(3) Uani 1 1 d . . .
H38A H 0.0769 0.6579 0.6415 0.138 Uiso 1 1 calc R . .
H38B H 0.0388 0.7196 0.6281 0.138 Uiso 1 1 calc R . .
H38C H 0.0755 0.7734 0.6789 0.138 Uiso 1 1 calc R . .
C39 C 0.1076(2) 0.8444(8) 0.6059(4) 0.082(3) Uani 1 1 d . . .
H39A H 0.1205 0.7673 0.6105 0.123 Uiso 1 1 calc R . .
H39B H 0.1198 0.8926 0.6420 0.123 Uiso 1 1 calc R . .
H39C H 0.1076 0.8894 0.5725 0.123 Uiso 1 1 calc R . .
B1 B 0.0000 0.4900(10) 0.2500 0.055(3) Uani 1 2 d S . .
F1 F 0.02400(14) 0.5615(5) 0.2398(3) 0.106(2) Uani 1 1 d . . .
F2 F 0.01906(17) 0.4204(6) 0.2978(3) 0.113(2) Uani 1 1 d . . .
B2 B 0.30905(16) -0.0042(4) 0.3608(2) 0.067(3) Uani 1 1 d D . .
F3 F 0.3272(3) -0.1067(6) 0.3611(4) 0.100(3) Uani 0.656(6) 1 d PD A 1
F6 F 0.3248(4) 0.0491(7) 0.4148(3) 0.142(5) Uani 0.656(6) 1 d PD A 1
F4 F 0.3089(2) 0.0751(6) 0.3197(3) 0.093(3) Uani 0.656(6) 1 d PD A 1
F5 F 0.2741(2) -0.0329(9) 0.3482(6) 0.182(7) Uani 0.656(6) 1 d PD A 1
F3A F 0.2917(6) 0.0286(18) 0.3933(9) 0.100(3) Uani 0.344(6) 1 d PD A 2
F5A F 0.3371(5) 0.062(2) 0.3609(16) 0.182(7) Uani 0.344(6) 1 d PD A 2
F6A F 0.3268(8) -0.1099(16) 0.3835(10) 0.142(5) Uani 0.344(6) 1 d PD A 2
F4A F 0.2843(3) -0.0280(15) 0.3047(4) 0.093(3) Uani 0.344(6) 1 d PD A 2
C1S C 0.1664(2) 0.1641(11) 0.6085(7) 0.125(9) Uani 0.770(7) 1 d PD B 1
H1S1 H 0.1793 0.2362 0.6039 0.150 Uiso 0.770(7) 1 calc PR B 1
H1S2 H 0.1651 0.1709 0.6466 0.150 Uiso 0.770(7) 1 calc PR B 1
Cl1 Cl 0.12221(10) 0.1565(3) 0.5499(3) 0.141(3) Uani 0.770(7) 1 d PD B 1
Cl2 Cl 0.18973(8) 0.0306(3) 0.60728(18) 0.0789(13) Uani 0.770(7) 1 d PD B 1
C1SA C 0.1727(5) 0.157(11) 0.6259(19) 0.22(5) Uani 0.230(7) 1 d PDU B 2
H1S3 H 0.1830 0.0996 0.6595 0.267 Uiso 0.230(7) 1 calc PR B 2
H1S4 H 0.1852 0.2360 0.6386 0.267 Uiso 0.230(7) 1 calc PR B 2
Cl1A Cl 0.1255(4) 0.1743(14) 0.6023(8) 0.114(5) Uani 0.230(7) 1 d PDU B 2
Cl2A Cl 0.1785(4) 0.0994(18) 0.5651(8) 0.138(7) Uani 0.230(7) 1 d PDU B 2

loop_
_atom_site_aniso_label
_atom_site_aniso_U_11
_atom_site_aniso_U_22
_atom_site_aniso_U_33
_atom_site_aniso_U_23
_atom_site_aniso_U_13
_atom_site_aniso_U_12
Au1 0.03145(14) 0.02464(11) 0.04022(15) 0.00392(9) 0.01963(12) 0.00229(8)
Au2 0.03401(19) 0.02293(15) 0.03230(19) 0.00154(12) 0.01785(16) 0.00323(12)
Br1 0.0768(5) 0.0426(4) 0.0483(5) -0.0049(3) 0.0152(4) -0.0043(3)
Br2 0.1149(8) 0.0401(4) 0.0438(5) 0.0019(3) 0.0077(5) -0.0030(4)
Br3 0.0817(6) 0.0468(4) 0.0914(6) 0.0087(4) 0.0676(5) -0.0010(4)
N1 0.034(3) 0.028(2) 0.038(3) 0.002(2) 0.020(3) 0.000(2)
N2 0.041(3) 0.032(3) 0.053(3) 0.003(2) 0.033(3) -0.002(2)
N3 0.028(3) 0.031(2) 0.041(3) 0.007(2) 0.021(2) 0.0051(19)
N4 0.031(3) 0.029(2) 0.040(3) 0.002(2) 0.023(2) 0.0007(19)
N5 0.043(3) 0.026(2) 0.029(3) -0.003(2) 0.018(3) 0.006(2)
N6 0.044(3) 0.030(2) 0.034(3) 0.006(2) 0.017(3) 0.008(2)
C1 0.033(3) 0.031(3) 0.041(4) 0.007(3) 0.020(3) 0.002(2)
C2 0.037(3) 0.025(3) 0.036(3) 0.000(2) 0.014(3) -0.002(2)
C3 0.047(4) 0.036(3) 0.054(5) 0.006(3) 0.014(4) 0.008(3)
C4 0.071(5) 0.029(4) 0.060(5) 0.015(3) 0.008(5) 0.001(3)
C5 0.072(5) 0.037(4) 0.063(5) 0.014(3) 0.027(5) -0.014(3)
C6 0.073(5) 0.039(4) 0.057(5) 0.010(3) 0.040(4) -0.011(3)
C7 0.050(4) 0.029(3) 0.040(4) 0.003(3) 0.025(3) -0.005(3)
C8 0.036(4) 0.037(3) 0.051(4) 0.004(3) 0.025(3) 0.000(3)
C9 0.066(5) 0.068(5) 0.072(6) -0.012(4) 0.050(5) -0.007(4)
C10 0.042(4) 0.062(5) 0.068(6) 0.011(4) 0.015(4) -0.008(3)
C11 0.064(5) 0.041(4) 0.079(5) 0.003(3) 0.057(5) 0.004(3)
C12 0.051(5) 0.077(6) 0.108(8) -0.010(5) 0.049(5) -0.008(4)
C13 0.084(6) 0.074(5) 0.086(6) -0.011(5) 0.064(6) -0.009(4)
C14 0.028(3) 0.028(3) 0.034(3) 0.002(2) 0.014(3) 0.002(2)
C15 0.028(3) 0.027(3) 0.036(3) 0.002(2) 0.017(3) 0.003(2)
C16 0.039(4) 0.043(3) 0.052(4) 0.012(3) 0.027(3) 0.004(3)
C17 0.049(4) 0.038(3) 0.049(4) 0.007(3) 0.025(4) 0.003(3)
C18 0.049(4) 0.038(3) 0.046(4) 0.011(3) 0.021(4) 0.016(3)
C19 0.034(3) 0.036(3) 0.042(4) 0.001(3) 0.021(3) 0.011(3)
C20 0.035(3) 0.025(3) 0.031(3) 0.000(2) 0.017(3) 0.002(2)
C21 0.029(3) 0.036(3) 0.058(4) 0.004(3) 0.027(3) 0.003(2)
C22 0.061(5) 0.086(6) 0.076(6) 0.010(5) 0.053(5) 0.018(4)
C23 0.038(4) 0.059(5) 0.146(9) -0.025(5) 0.043(5) -0.007(4)
C24 0.046(4) 0.033(3) 0.064(5) 0.011(3) 0.040(4) 0.007(3)
C25 0.046(5) 0.066(5) 0.099(7) -0.008(5) 0.036(5) -0.014(4)
C26 0.071(5) 0.074(5) 0.075(6) 0.003(4) 0.060(5) 0.000(4)
C27 0.038(3) 0.027(3) 0.038(4) 0.002(3) 0.022(3) 0.001(2)
C28 0.052(4) 0.026(3) 0.043(4) 0.006(3) 0.029(4) 0.005(3)
C29 0.071(5) 0.037(4) 0.058(5) -0.005(3) 0.042(4) -0.002(3)
C30 0.090(6) 0.032(3) 0.091(7) 0.004(4) 0.067(6) 0.014(4)
C31 0.083(6) 0.043(4) 0.086(7) 0.024(4) 0.058(6) 0.028(4)
C32 0.069(5) 0.044(4) 0.057(5) 0.017(3) 0.038(4) 0.018(3)
C33 0.056(4) 0.026(3) 0.049(4) 0.007(3) 0.035(4) 0.011(3)
C34 0.037(4) 0.037(3) 0.037(4) -0.007(3) 0.010(3) 0.001(3)
C35 0.061(5) 0.058(5) 0.059(5) -0.007(4) 0.016(4) -0.018(4)
C36 0.065(5) 0.065(5) 0.042(4) 0.008(4) 0.023(4) 0.011(4)
C37 0.053(5) 0.057(4) 0.032(4) 0.002(3) 0.005(4) 0.017(3)
C38 0.141(9) 0.095(7) 0.046(5) 0.026(5) 0.046(6) 0.044(6)
C39 0.061(6) 0.090(7) 0.066(6) -0.024(5) 0.002(5) 0.009(5)
B1 0.052(8) 0.037(6) 0.073(10) 0.000 0.024(8) 0.000
F1 0.063(3) 0.094(4) 0.154(6) 0.022(4) 0.042(4) -0.015(3)
F2 0.133(5) 0.127(5) 0.087(4) 0.043(4) 0.057(4) 0.062(4)
B2 0.087(8) 0.059(6) 0.060(7) 0.010(5) 0.037(6) 0.011(5)
F3 0.135(7) 0.096(6) 0.097(7) 0.021(5) 0.076(6) 0.070(5)
F6 0.251(14) 0.104(7) 0.087(7) 0.003(5) 0.089(8) 0.011(8)
F4 0.125(7) 0.102(6) 0.090(5) 0.032(5) 0.083(6) 0.043(5)
F5 0.101(8) 0.137(9) 0.292(19) 0.090(10) 0.073(10) -0.012(6)
F3A 0.135(7) 0.096(6) 0.097(7) 0.021(5) 0.076(6) 0.070(5)
F5A 0.101(8) 0.137(9) 0.292(19) 0.090(10) 0.073(10) -0.012(6)
F6A 0.251(14) 0.104(7) 0.087(7) 0.003(5) 0.089(8) 0.011(8)
F4A 0.125(7) 0.102(6) 0.090(5) 0.032(5) 0.083(6) 0.043(5)
C1S 0.048(7) 0.048(7) 0.24(2) -0.047(10) 0.032(10) 0.001(5)
Cl1 0.080(3) 0.076(2) 0.189(6) 0.009(3) -0.012(3) 0.0183(19)
Cl2 0.0613(19) 0.071(2) 0.106(3) -0.0013(18) 0.0386(19) 0.0041(14)
C1SA 0.22(5) 0.22(5) 0.22(5) -0.001(4) 0.10(2) 0.000(4)
Cl1A 0.104(7) 0.116(7) 0.122(7) 0.003(5) 0.051(5) 0.001(5)
Cl2A 0.145(8) 0.135(9) 0.138(8) -0.008(5) 0.067(6) -0.003(5)

loop_
_atom_type_symbol
_atom_type_description
_atom_type_scat_dispersion_real
_atom_type_scat_dispersion_imag
_atom_type_scat_source
C C 0.0033 0.0016 'International Tables Vol C Tables 4.2.6.8 and 6.1.1.4'
H H 0.0000 0.0000 'International Tables Vol C Tables 4.2.6.8 and 6.1.1.4'
B B 0.0013 0.0007 'International Tables Vol C Tables 4.2.6.8 and 6.1.1.4'
N N 0.0061 0.0033 'International Tables Vol C Tables 4.2.6.8 and 6.1.1.4'
F F 0.0171 0.0103 'International Tables Vol C Tables 4.2.6.8 and 6.1.1.4'
Br Br -0.2901 2.4595 'International Tables Vol C Tables 4.2.6.8 and 6.1.1.4'
Au Au -2.0133 8.8022 'International Tables Vol C Tables 4.2.6.8 and 6.1.1.4'
Cl Cl 0.1484 0.1585 'International Tables Vol C Tables 4.2.6.8 and 6.1.1.4'

loop_
_geom_angle_atom_site_label_1
_geom_angle_atom_site_label_2
_geom_angle_atom_site_label_3
_geom_angle
_geom_angle_site_symmetry_1
_geom_angle_site_symmetry_3
C14 Au1 C1 178.4(2) . .
C14 Au1 Br2 89.30(17) . .
C1 Au1 Br2 90.35(18) . .
C14 Au1 Br1 89.92(17) . .
C1 Au1 Br1 90.42(18) . .
Br2 Au1 Br1 178.98(3) . .
C27 Au2 C27 180.000(2) 5_576 .
C27 Au2 Br3 89.71(16) 5_576 5_576
C27 Au2 Br3 90.29(16) . 5_576
C27 Au2 Br3 90.29(16) 5_576 .
C27 Au2 Br3 89.71(16) . .
Br3 Au2 Br3 180.0 5_576 .
C1 N1 C2 109.1(5) . .
C1 N1 C8 124.2(5) . .
C2 N1 C8 126.4(5) . .
C1 N2 C7 109.3(5) . .
C1 N2 C11 124.0(5) . .
C7 N2 C11 126.7(5) . .
C14 N3 C15 108.9(4) . .
C14 N3 C21 123.6(5) . .
C15 N3 C21 127.6(5) . .
C14 N4 C20 109.2(4) . .
C14 N4 C24 123.8(5) . .
C20 N4 C24 127.0(5) . .
C27 N5 C28 109.0(5) . .
C27 N5 C34 123.9(5) . .
C28 N5 C34 127.1(5) . .
C27 N6 C33 109.0(5) . .
C27 N6 C37 124.0(5) . .
C33 N6 C37 126.9(5) . .
N2 C1 N1 109.0(5) . .
N2 C1 Au1 125.0(4) . .
N1 C1 Au1 126.0(4) . .
C7 C2 N1 106.6(5) . .
C7 C2 C3 120.8(6) . .
N1 C2 C3 132.6(6) . .
C4 C3 C2 117.1(7) . .
C3 C4 C5 120.9(7) . .
C6 C5 C4 122.8(6) . .
C5 C6 C7 116.7(7) . .
C2 C7 C6 121.5(6) . .
C2 C7 N2 105.9(5) . .
C6 C7 N2 132.5(6) . .
N1 C8 C9 111.6(5) . .
N1 C8 C10 111.0(5) . .
C9 C8 C10 114.9(6) . .
N2 C11 C12 111.9(6) . .
N2 C11 C13 110.9(6) . .
C12 C11 C13 113.4(6) . .
N4 C14 N3 109.1(5) . .
N4 C14 Au1 125.0(4) . .
N3 C14 Au1 125.9(4) . .
C16 C15 C20 121.9(5) . .
C16 C15 N3 131.9(5) . .
C20 C15 N3 106.2(5) . .
C15 C16 C17 115.6(6) . .
C18 C17 C16 122.4(6) . .
C19 C18 C17 122.2(6) . .
C18 C19 C20 115.9(6) . .
C15 C20 C19 122.0(5) . .
C15 C20 N4 106.7(5) . .
C19 C20 N4 131.4(5) . .
N3 C21 C23 112.0(5) . .
N3 C21 C22 111.8(5) . .
C23 C21 C22 112.1(6) . .
N4 C24 C25 111.8(6) . .
N4 C24 C26 111.0(5) . .
C25 C24 C26 113.1(6) . .
N6 C27 N5 109.2(5) . .
N6 C27 Au2 125.9(4) . .
N5 C27 Au2 124.9(4) . .
C29 C28 C33 121.3(6) . .
C29 C28 N5 132.3(6) . .
C33 C28 N5 106.4(5) . .
C28 C29 C30 116.9(7) . .
C31 C30 C29 121.1(7) . .
C32 C31 C30 123.3(7) . .
C31 C32 C33 116.0(7) . .
C28 C33 N6 106.4(5) . .
C28 C33 C32 121.4(6) . .
N6 C33 C32 132.2(7) . .
N5 C34 C36 111.6(5) . .
N5 C34 C35 110.2(5) . .
C36 C34 C35 114.0(6) . .
N6 C37 C39 110.6(6) . .
N6 C37 C38 110.1(7) . .
C39 C37 C38 114.8(7) . .
F2 B1 F2 110.9(10) 2 .
F2 B1 F1 109.7(4) 2 .
F2 B1 F1 108.2(4) . .
F2 B1 F1 108.2(4) 2 2
F2 B1 F1 109.7(4) . 2
F1 B1 F1 110.0(9) . 2
F3 B2 F3A 131.1(9) . .
F3 B2 F4 111.1(3) . .
F3A B2 F4 117.9(9) . .
F3 B2 F4A 90.1(8) . .
F3A B2 F4A 109.5(12) . .
F4 B2 F4A 64.9(7) . .
F3 B2 F5A 88.9(12) . .
F3A B2 F5A 121.8(18) . .
F4 B2 F5A 51.3(12) . .
F4A B2 F5A 110.5(16) . .
F3 B2 F6A 24.5(10) . .
F3A B2 F6A 107.5(14) . .
F4 B2 F6A 134.2(12) . .
F4A B2 F6A 106.9(14) . .
F5A B2 F6A 99.3(17) . .
F3 B2 F6 109.8(3) . .
F3A B2 F6 54.5(9) . .
F4 B2 F6 109.2(3) . .
F4A B2 F6 159.7(8) . .
F5A B2 F6 74.9(16) . .
F6A B2 F6 91.0(12) . .
F3 B2 F5 109.3(3) . .
F3A B2 F5 54.6(9) . .
F4 B2 F5 108.8(3) . .
F4A B2 F5 59.0(7) . .
F5A B2 F5 158.1(11) . .
F6A B2 F5 102.3(17) . .
F6 B2 F5 108.6(3) . .
Cl2 C1S Cl1 108.1(5) . .
Cl1A C1SA Cl2A 107.1(7) . .

loop_
_geom_bond_atom_site_label_1
_geom_bond_atom_site_label_2
_geom_bond_distance
_geom_bond_site_symmetry_2
Au1 C14 2.024(5) .
Au1 C1 2.033(6) .
Au1 Br2 2.3837(17) .
Au1 Br1 2.3991(17) .
Au2 C27 2.045(6) 5_576
Au2 C27 2.045(6) .
Au2 Br3 2.3934(13) 5_576
Au2 Br3 2.3934(13) .
N1 C1 1.331(7) .
N1 C2 1.388(7) .
N1 C8 1.482(7) .
N2 C1 1.327(7) .
N2 C7 1.394(7) .
N2 C11 1.474(7) .
N3 C14 1.338(7) .
N3 C15 1.404(7) .
N3 C21 1.476(7) .
N4 C14 1.333(7) .
N4 C20 1.394(7) .
N4 C24 1.471(7) .
N5 C27 1.337(7) .
N5 C28 1.387(7) .
N5 C34 1.463(7) .
N6 C27 1.327(7) .
N6 C33 1.395(7) .
N6 C37 1.463(8) .
C2 C7 1.385(8) .
C2 C3 1.390(8) .
C3 C4 1.370(10) .
C4 C5 1.387(10) .
C5 C6 1.350(10) .
C6 C7 1.386(8) .
C8 C9 1.503(9) .
C8 C10 1.507(9) .
C11 C12 1.483(10) .
C11 C13 1.526(10) .
C15 C16 1.372(8) .
C15 C20 1.385(7) .
C16 C17 1.388(8) .
C17 C18 1.375(9) .
C18 C19 1.364(8) .
C19 C20 1.389(7) .
C21 C23 1.495(9) .
C21 C22 1.496(9) .
C24 C25 1.505(10) .
C24 C26 1.509(9) .
C28 C29 1.375(8) .
C28 C33 1.386(9) .
C29 C30 1.383(10) .
C30 C31 1.367(12) .
C31 C32 1.358(10) .
C32 C33 1.394(8) .
C34 C36 1.489(9) .
C34 C35 1.513(9) .
C37 C39 1.512(10) .
C37 C38 1.518(10) .
B1 F2 1.337(8) 2
B1 F2 1.337(8) .
B1 F1 1.358(8) .
B1 F1 1.358(8) 2
B2 F3 1.337(5) .
B2 F3A 1.339(5) .
B2 F4 1.341(5) .
B2 F4A 1.342(5) .
B2 F5A 1.345(5) .
B2 F6A 1.345(5) .
B2 F6 1.345(5) .
B2 F5 1.349(5) .
C1S Cl2 1.746(8) .
C1S Cl1 1.747(9) .
C1SA Cl1A 1.753(10) .
C1SA Cl2A 1.753(10) .
